data_4329208
loop_
_publ_author_name
'Atiya T. Overton'
'Ahmed A. Mohamed'

_publ_section_title
;
 Gold(III) Diazonium Complexes for Electrochemical Reductive Grafting
;
_journal_name_full 'Inorganic Chemistry'
_journal_page_first 5500
_journal_page_last 5502
_journal_paper_doi 10.1021/ic300307z
_journal_volume 51
_journal_year 2012
_chemical_formula_sum 'C7 H7 Au Cl4 N2'
_chemical_formula_weight 457.92
_chemical_name_systematic
; 
 ? 
;
_space_group_IT_number 14
_symmetry_cell_setting monoclinic
_symmetry_space_group_name_Hall '-P 2ybc'
_symmetry_space_group_name_H-M 'P 1 21/c 1'
_atom_sites_solution_hydrogens geom
_atom_sites_solution_primary direct
_atom_sites_solution_secondary difmap
_audit_creation_method SHELXL-97
_cell_angle_alpha 90.00
_cell_angle_beta 112.033(3)
_cell_angle_gamma 90.00
_cell_formula_units_Z 4
_cell_length_a 11.856(3)
_cell_length_b 7.784(2)
_cell_length_c 13.171(4)
_cell_measurement_temperature 110(2)
_cell_volume 1126.7(5)
_computing_structure_refinement 'SHELXL-97 (Sheldrick, 1997)'
_computing_structure_solution 'SHELXS-97 (Sheldrick, 1990)'
_diffrn_ambient_temperature 110(2)
_diffrn_measured_fraction_theta_full 0.945
_diffrn_measured_fraction_theta_max 0.945
_diffrn_radiation_monochromator graphite
_diffrn_radiation_source 'fine-focus sealed tube'
_diffrn_radiation_type MoK\a
_diffrn_radiation_wavelength 0.71073
_diffrn_reflns_av_R_equivalents 0.0256
_diffrn_reflns_av_sigmaI/netI 0.0209
_diffrn_reflns_limit_h_max 15
_diffrn_reflns_limit_h_min -15
_diffrn_reflns_limit_k_max 9
_diffrn_reflns_limit_k_min -10
_diffrn_reflns_limit_l_max 17
_diffrn_reflns_limit_l_min -17
_diffrn_reflns_number 11674
_diffrn_reflns_theta_full 28.45
_diffrn_reflns_theta_max 28.45
_diffrn_reflns_theta_min 3.10
_exptl_absorpt_coefficient_mu 13.965
_exptl_absorpt_correction_T_max 0.247
_exptl_absorpt_correction_T_min 0.204
_exptl_absorpt_correction_type multi-scan
_exptl_absorpt_process_details sadabs
_exptl_crystal_density_diffrn 2.700
_exptl_crystal_F_000 840
_exptl_crystal_size_max 0.20
_exptl_crystal_size_mid 0.10
_exptl_crystal_size_min 0.10
_refine_diff_density_max 1.591
_refine_diff_density_min -2.034
_refine_diff_density_rms 0.342
_refine_ls_extinction_method none
_refine_ls_goodness_of_fit_ref 1.310
_refine_ls_hydrogen_treatment mixed
_refine_ls_matrix_type full
_refine_ls_number_parameters 128
_refine_ls_number_reflns 2654
_refine_ls_number_restraints 0
_refine_ls_restrained_S_all 1.310
_refine_ls_R_factor_all 0.0253
_refine_ls_R_factor_gt 0.0194
_refine_ls_shift/su_max 0.003
_refine_ls_shift/su_mean 0.000
_refine_ls_structure_factor_coef Fsqd
_refine_ls_weighting_details 'calc w=1/[\s^2^(Fo^2^)+(0.0030P)^2^+15.1793P] where P=(Fo^2^+2Fc^2^)/3'
_refine_ls_weighting_scheme calc
_refine_ls_wR_factor_gt 0.0420
_refine_ls_wR_factor_ref 0.0700
_reflns_number_gt 2446
_reflns_number_total 2840
_reflns_threshold_expression >2sigma(I)
_cod_data_source_file ic300307z_si_001_2.cif
_cod_data_source_block cnhaucl4
_cod_original_cell_volume 1126.8(5)
_cod_database_code 4329208

loop_
_symmetry_equiv_pos_as_xyz
'x, y, z'
'-x, y+1/2, -z+1/2'
'-x, -y, -z'
'x, -y-1/2, z-1/2'

loop_
_atom_site_label
_atom_site_type_symbol
_atom_site_fract_x
_atom_site_fract_y
_atom_site_fract_z
_atom_site_U_iso_or_equiv
_atom_site_adp_type
_atom_site_occupancy
_atom_site_symmetry_multiplicity
_atom_site_calc_flag
_atom_site_refinement_flags
Au1 Au 0.13666(2) 0.88181(3) 0.09111(2) 0.01414(8) Uani 1 1 d .
Cl2 Cl -0.00399(15) 0.7169(2) 0.12650(14) 0.0201(3) Uani 1 1 d .
Cl4 Cl 0.28264(15) 1.0334(2) 0.05676(14) 0.0213(3) Uani 1 1 d .
Cl1 Cl 0.07296(15) 0.7740(2) -0.08189(13) 0.0207(3) Uani 1 1 d .
Cl3 Cl 0.20251(17) 0.9944(2) 0.26374(14) 0.0247(4) Uani 1 1 d .
C4 C 0.4170(6) 0.6164(9) 0.1440(6) 0.0173(13) Uani 1 1 d .
C1 C 0.2666(6) 0.4899(8) 0.2398(5) 0.0153(12) Uani 1 1 d .
C5 C 0.3187(6) 0.5124(9) 0.0829(6) 0.0193(14) Uani 1 1 d .
H5 H 0.3046 0.4865 0.0102 0.023 Uiso 1 1 calc R
C6 C 0.2430(6) 0.4487(9) 0.1320(6) 0.0186(14) Uani 1 1 d .
H6 H 0.1772 0.3791 0.0929 0.022 Uiso 1 1 calc R
C2 C 0.3623(6) 0.5923(9) 0.3021(6) 0.0204(14) Uani 1 1 d .
H2 H 0.3752 0.6179 0.3746 0.024 Uiso 1 1 calc R
N1 N 0.1838(6) 0.4208(8) 0.2904(5) 0.0223(13) Uani 1 1 d .
H1A H 0.2196 0.4272 0.3630 0.033 Uiso 1 1 calc R
H1B H 0.1664 0.3117 0.2705 0.033 Uiso 1 1 calc R
H1C H 0.1154 0.4821 0.2682 0.033 Uiso 1 1 calc R
N2 N 0.5607(6) 0.7391(9) 0.0549(6) 0.0291(14) Uani 1 1 d .
C3 C 0.4397(6) 0.6569(9) 0.2524(6) 0.0196(14) Uani 1 1 d .
H3 H 0.5054 0.7262 0.2918 0.024 Uiso 1 1 calc R
C7 C 0.4972(7) 0.6836(9) 0.0937(6) 0.0212(14) Uani 1 1 d .

loop_
_atom_site_aniso_label
_atom_site_aniso_U_11
_atom_site_aniso_U_22
_atom_site_aniso_U_33
_atom_site_aniso_U_23
_atom_site_aniso_U_13
_atom_site_aniso_U_12
Au1 0.01487(12) 0.01324(13) 0.01394(12) 0.00043(9) 0.00500(9) 0.00196(9)
Cl2 0.0196(7) 0.0211(8) 0.0227(8) 0.0056(6) 0.0114(6) 0.0000(6)
Cl4 0.0206(8) 0.0191(8) 0.0243(8) 0.0018(7) 0.0086(7) -0.0050(6)
Cl1 0.0252(8) 0.0207(8) 0.0158(7) -0.0017(6) 0.0072(6) -0.0047(6)
Cl3 0.0358(10) 0.0206(8) 0.0157(8) -0.0030(7) 0.0075(7) 0.0010(7)
C4 0.017(3) 0.013(3) 0.023(3) 0.002(3) 0.010(3) 0.003(3)
C1 0.019(3) 0.010(3) 0.019(3) 0.001(2) 0.010(3) 0.001(2)
C5 0.018(3) 0.018(3) 0.021(3) 0.007(3) 0.007(3) 0.000(3)
C6 0.020(3) 0.015(3) 0.022(3) -0.011(3) 0.009(3) 0.003(3)
C2 0.021(3) 0.021(3) 0.017(3) 0.002(3) 0.004(3) -0.001(3)
N1 0.026(3) 0.020(3) 0.023(3) 0.003(2) 0.011(3) -0.002(2)
N2 0.029(3) 0.022(3) 0.043(4) 0.003(3) 0.020(3) -0.001(3)
C3 0.020(3) 0.020(3) 0.017(3) -0.004(3) 0.005(3) 0.001(3)
C7 0.023(3) 0.017(3) 0.024(4) 0.003(3) 0.009(3) 0.002(3)

loop_
_atom_type_symbol
_atom_type_description
_atom_type_scat_dispersion_real
_atom_type_scat_dispersion_imag
_atom_type_scat_source
C C 0.0033 0.0016 'International Tables Vol C Tables 4.2.6.8 and 6.1.1.4'
H H 0.0000 0.0000 'International Tables Vol C Tables 4.2.6.8 and 6.1.1.4'
N N 0.0061 0.0033 'International Tables Vol C Tables 4.2.6.8 and 6.1.1.4'
O O 0.0106 0.0060 'International Tables Vol C Tables 4.2.6.8 and 6.1.1.4'
Cl Cl 0.1484 0.1585 'International Tables Vol C Tables 4.2.6.8 and 6.1.1.4'
Au Au -2.0133 8.8022 'International Tables Vol C Tables 4.2.6.8 and 6.1.1.4'

loop_
_geom_angle_atom_site_label_1
_geom_angle_atom_site_label_2
_geom_angle_atom_site_label_3
_geom_angle
Cl1 Au1 Cl4 89.06(6)
Cl1 Au1 Cl3 178.86(6)
Cl4 Au1 Cl3 89.87(7)
Cl1 Au1 Cl2 90.21(6)
Cl4 Au1 Cl2 177.00(6)
Cl3 Au1 Cl2 90.89(7)
C3 C4 C5 121.4(6)
C3 C4 C7 118.9(6)
C5 C4 C7 119.7(6)
C2 C1 C6 123.5(6)
C2 C1 N1 118.6(6)
C6 C1 N1 117.9(6)
C6 C5 C4 119.1(7)
C1 C6 C5 118.9(6)
C1 C2 C3 117.7(6)
C4 C3 C2 119.4(6)
N2 C7 C4 178.9(8)

loop_
_geom_bond_atom_site_label_1
_geom_bond_atom_site_label_2
_geom_bond_distance
Au1 Cl1 2.2750(17)
Au1 Cl4 2.2760(17)
Au1 Cl3 2.2837(18)
Au1 Cl2 2.2869(17)
C4 C3 1.387(9)
C4 C5 1.399(10)
C4 C7 1.445(9)
C1 C2 1.378(9)
C1 C6 1.379(9)
C1 N1 1.479(8)
C5 C6 1.380(10)
C2 C3 1.405(10)
N2 C7 1.142(10)
